data_7026171
loop_
_publ_author_name
'Wang, Liying'
'Ma, Haiyan'

_publ_section_title
;
 Zinc complexes supported by multidentate aminophenolate ligands:
 synthesis, structure and catalysis in ring-opening polymerization of
 rac-lactide.
;
_journal_issue 34
_journal_name_full 'Dalton transactions (Cambridge, England : 2003)'
_journal_page_first 7897
_journal_page_last 7910
_journal_paper_doi 10.1039/c0dt00250j
_journal_volume 39
_journal_year 2010
_chemical_formula_sum 'C21 H28 Cl2 N2 O2 Zn'
_chemical_formula_weight 476.72
_chemical_name_systematic
;
?
;
_space_group_IT_number 14
_symmetry_cell_setting monoclinic
_symmetry_space_group_name_Hall '-P 2yn'
_symmetry_space_group_name_H-M 'P 1 21/n 1'
_atom_sites_solution_hydrogens geom
_atom_sites_solution_primary direct
_atom_sites_solution_secondary difmap
_audit_creation_method SHELXL-97
_cell_angle_alpha 90.00
_cell_angle_beta 108.060(2)
_cell_angle_gamma 90.00
_cell_formula_units_Z 4
_cell_length_a 10.5566(12)
_cell_length_b 18.482(2)
_cell_length_c 12.2472(14)
_cell_measurement_reflns_used 1141
_cell_measurement_temperature 293(2)
_cell_measurement_theta_max 36.050
_cell_measurement_theta_min 4.408
_cell_volume 2271.8(4)
_computing_cell_refinement 'Bruker SMART'
_computing_data_collection 'Bruker SMART'
_computing_data_reduction 'Bruker SHELXTL'
_computing_molecular_graphics 'Bruker SHELXTL'
_computing_publication_material 'Bruker SHELXTL'
_computing_structure_refinement 'SHELXL-97 (Sheldrick, 1997)'
_computing_structure_solution 'SHELXS-97 (Sheldrick, 1990)'
_diffrn_ambient_temperature 293(2)
_diffrn_measured_fraction_theta_full 0.996
_diffrn_measured_fraction_theta_max 0.996
_diffrn_measurement_device_type 'CCD area detector'
_diffrn_measurement_method 'phi and omega scans'
_diffrn_radiation_monochromator graphite
_diffrn_radiation_source 'fine-focus sealed tube'
_diffrn_radiation_type MoK\a
_diffrn_radiation_wavelength 0.71073
_diffrn_reflns_av_R_equivalents 0.0962
_diffrn_reflns_av_sigmaI/netI 0.1379
_diffrn_reflns_limit_h_max 12
_diffrn_reflns_limit_h_min -12
_diffrn_reflns_limit_k_max 20
_diffrn_reflns_limit_k_min -22
_diffrn_reflns_limit_l_max 15
_diffrn_reflns_limit_l_min -14
_diffrn_reflns_number 12375
_diffrn_reflns_theta_full 26.00
_diffrn_reflns_theta_max 26.00
_diffrn_reflns_theta_min 2.07
_exptl_absorpt_coefficient_mu 1.334
_exptl_absorpt_correction_T_max 1.0000
_exptl_absorpt_correction_T_min 0.7298
_exptl_absorpt_correction_type empirical
_exptl_absorpt_process_details sadabs
_exptl_crystal_colour colorless
_exptl_crystal_density_diffrn 1.394
_exptl_crystal_density_method 'not measured'
_exptl_crystal_description prismatic
_exptl_crystal_F_000 992
_exptl_crystal_size_max 0.310
_exptl_crystal_size_mid 0.158
_exptl_crystal_size_min 0.123
_refine_diff_density_max 0.323
_refine_diff_density_min -0.403
_refine_diff_density_rms 0.084
_refine_ls_extinction_method none
_refine_ls_goodness_of_fit_ref 0.856
_refine_ls_hydrogen_treatment constr
_refine_ls_matrix_type full
_refine_ls_number_parameters 257
_refine_ls_number_reflns 4440
_refine_ls_number_restraints 0
_refine_ls_restrained_S_all 0.856
_refine_ls_R_factor_all 0.1341
_refine_ls_R_factor_gt 0.0586
_refine_ls_shift/su_max 0.001
_refine_ls_shift/su_mean 0.000
_refine_ls_structure_factor_coef Fsqd
_refine_ls_weighting_details 'calc w=1/[\s^2^(Fo^2^)+(0.0271P)^2^+0.0000P] where P=(Fo^2^+2Fc^2^)/3'
_refine_ls_weighting_scheme calc
_refine_ls_wR_factor_gt 0.0899
_refine_ls_wR_factor_ref 0.1100
_reflns_number_gt 2056
_reflns_number_total 4440
_reflns_threshold_expression >2sigma(I)
_cod_data_source_file c0dt00250j.txt
_cod_data_source_block 7
_cod_depositor_comments
;
The following automatic conversions were performed:

'_symmetry_cell_setting' value 'Monoclinic' changed to 'monoclinic'
according to /home/saulius/struct/CIF-dictionaries/cif_core.dic
dictionary named 'cif_core.dic' version 2.4.2 from 2011-04-26.

Automatic conversion script
Id: cif_fix_values 1891 2012-01-12 08:04:46Z andrius 
;
_cod_original_sg_symbol_H-M P2(1)/n
_cod_database_code 7026171

loop_
_symmetry_equiv_pos_as_xyz
'x, y, z'
'-x+1/2, y+1/2, -z+1/2'
'-x, -y, -z'
'x-1/2, -y-1/2, z-1/2'

loop_
_atom_site_label
_atom_site_type_symbol
_atom_site_fract_x
_atom_site_fract_y
_atom_site_fract_z
_atom_site_U_iso_or_equiv
_atom_site_adp_type
_atom_site_occupancy
_atom_site_symmetry_multiplicity
_atom_site_calc_flag
_atom_site_refinement_flags
Zn Zn 0.27077(6) 0.07671(3) 0.71803(5) 0.0634(2) Uani 1 1 d .
Cl1 Cl 0.96776(13) 0.10636(8) 1.02672(12) 0.0824(5) Uani 1 1 d .
Cl2 Cl 0.64455(14) -0.01544(7) 0.64375(12) 0.0731(4) Uani 1 1 d .
O1 O 0.4332(3) 0.02174(16) 0.7413(3) 0.0563(9) Uani 1 1 d .
O2 O 0.2028(4) 0.30315(18) 0.9154(3) 0.0753(11) Uani 1 1 d .
N1 N 0.3506(3) 0.14066(19) 0.8712(3) 0.0425(10) Uani 1 1 d .
N2 N 0.3035(5) 0.1740(2) 0.6313(4) 0.0659(13) Uani 1 1 d .
C1 C 0.2530(5) 0.2742(3) 1.0227(5) 0.0547(14) Uani 1 1 d .
C2 C 0.2841(6) 0.3144(3) 1.1229(6) 0.0767(18) Uani 1 1 d .
H2 H 0.2737 0.3644 1.1197 0.092 Uiso 1 1 calc R
C3 C 0.3303(6) 0.2799(4) 1.2267(5) 0.093(2) Uani 1 1 d .
H3 H 0.3516 0.3071 1.2939 0.112 Uiso 1 1 calc R
C4 C 0.3456(6) 0.2066(4) 1.2337(5) 0.098(2) Uani 1 1 d .
H4 H 0.3758 0.1838 1.3048 0.118 Uiso 1 1 calc R
C5 C 0.3157(5) 0.1671(3) 1.1340(5) 0.0682(16) Uani 1 1 d .
H5 H 0.3257 0.1171 1.1385 0.082 Uiso 1 1 calc R
C6 C 0.2708(4) 0.1997(3) 1.0267(4) 0.0483(13) Uani 1 1 d .
C7 C 0.2398(4) 0.1542(2) 0.9189(4) 0.0537(13) Uani 1 1 d .
H7A H 0.2066 0.1077 0.9348 0.064 Uiso 1 1 calc R
H7B H 0.1682 0.1775 0.8599 0.064 Uiso 1 1 calc R
C8 C 0.4030(4) 0.2073(2) 0.8352(4) 0.0484(13) Uani 1 1 d .
H8A H 0.4928 0.1987 0.8329 0.058 Uiso 1 1 calc R
H8B H 0.4070 0.2453 0.8909 0.058 Uiso 1 1 calc R
C9 C 0.3159(5) 0.2317(3) 0.7180(4) 0.0599(15) Uani 1 1 d .
H9A H 0.2281 0.2442 0.7218 0.072 Uiso 1 1 calc R
H9B H 0.3541 0.2746 0.6950 0.072 Uiso 1 1 calc R
C10 C 0.4570(4) 0.0974(2) 0.9531(4) 0.0492(13) Uani 1 1 d .
H10A H 0.4179 0.0531 0.9704 0.059 Uiso 1 1 calc R
H10B H 0.4905 0.1245 1.0242 0.059 Uiso 1 1 calc R
C11 C 0.5722(5) 0.0782(2) 0.9120(4) 0.0448(12) Uani 1 1 d .
C12 C 0.7010(5) 0.0964(2) 0.9786(4) 0.0485(13) Uani 1 1 d .
H12 H 0.7139 0.1208 1.0476 0.058 Uiso 1 1 calc R
C13 C 0.8086(5) 0.0792(3) 0.9445(4) 0.0521(13) Uani 1 1 d .
C14 C 0.7922(5) 0.0442(2) 0.8434(5) 0.0551(14) Uani 1 1 d .
H14 H 0.8657 0.0326 0.8203 0.066 Uiso 1 1 calc R
C15 C 0.6662(5) 0.0261(2) 0.7755(4) 0.0467(13) Uani 1 1 d .
C16 C 0.5500(5) 0.0413(2) 0.8064(4) 0.0470(13) Uani 1 1 d .
C17 C 0.1873(6) 0.1884(3) 0.5282(5) 0.120(3) Uani 1 1 d .
H17A H 0.1974 0.2349 0.4971 0.180 Uiso 1 1 calc R
H17B H 0.1071 0.1878 0.5495 0.180 Uiso 1 1 calc R
H17C H 0.1822 0.1517 0.4716 0.180 Uiso 1 1 calc R
C18 C 0.4243(6) 0.1704(3) 0.5964(4) 0.093(2) Uani 1 1 d .
H18A H 0.4198 0.1289 0.5482 0.139 Uiso 1 1 calc R
H18B H 0.5010 0.1665 0.6633 0.139 Uiso 1 1 calc R
H18C H 0.4311 0.2135 0.5547 0.139 Uiso 1 1 calc R
C19 C 0.1747(6) 0.3787(3) 0.9046(5) 0.096(2) Uani 1 1 d .
H19A H 0.1157 0.3911 0.9476 0.144 Uiso 1 1 calc R
H19B H 0.1332 0.3905 0.8251 0.144 Uiso 1 1 calc R
H19C H 0.2562 0.4055 0.9336 0.144 Uiso 1 1 calc R
C20 C 0.0889(6) 0.0396(4) 0.6733(6) 0.119(3) Uani 1 1 d .
H20A H 0.0375 0.0714 0.7063 0.143 Uiso 1 1 calc R
H20B H 0.0526 0.0442 0.5905 0.143 Uiso 1 1 calc R
C21 C 0.0646(7) -0.0324(4) 0.7019(6) 0.140(3) Uani 1 1 d .
H21A H 0.1240 -0.0648 0.6805 0.209 Uiso 1 1 calc R
H21B H -0.0259 -0.0454 0.6613 0.209 Uiso 1 1 calc R
H21C H 0.0792 -0.0358 0.7830 0.209 Uiso 1 1 calc R

loop_
_atom_site_aniso_label
_atom_site_aniso_U_11
_atom_site_aniso_U_22
_atom_site_aniso_U_33
_atom_site_aniso_U_23
_atom_site_aniso_U_13
_atom_site_aniso_U_12
Zn 0.0479(4) 0.0571(4) 0.0761(5) -0.0188(3) 0.0061(3) -0.0015(3)
Cl1 0.0455(9) 0.1022(13) 0.0915(11) -0.0042(9) 0.0097(8) -0.0014(8)
Cl2 0.0834(11) 0.0646(10) 0.0800(10) -0.0172(8) 0.0381(9) -0.0029(8)
O1 0.041(2) 0.047(2) 0.075(2) -0.0185(18) 0.0096(19) -0.0049(16)
O2 0.094(3) 0.053(3) 0.082(3) 0.017(2) 0.032(2) 0.030(2)
N1 0.035(2) 0.040(2) 0.054(3) 0.004(2) 0.015(2) 0.0046(18)
N2 0.078(4) 0.057(3) 0.052(3) -0.004(2) 0.004(3) 0.010(3)
C1 0.053(4) 0.049(4) 0.067(4) -0.002(3) 0.027(3) 0.010(3)
C2 0.091(5) 0.053(4) 0.094(5) -0.007(4) 0.040(4) 0.014(3)
C3 0.128(6) 0.072(5) 0.077(5) -0.018(4) 0.028(5) 0.021(4)
C4 0.143(6) 0.100(6) 0.062(4) 0.004(4) 0.047(4) 0.029(5)
C5 0.098(5) 0.046(4) 0.068(4) 0.007(3) 0.037(4) 0.015(3)
C6 0.043(3) 0.048(3) 0.060(4) 0.000(3) 0.024(3) 0.003(2)
C7 0.044(3) 0.043(3) 0.074(4) 0.000(3) 0.018(3) 0.002(2)
C8 0.046(3) 0.048(3) 0.048(3) -0.001(2) 0.011(3) 0.000(2)
C9 0.069(4) 0.051(3) 0.054(3) 0.011(3) 0.010(3) 0.017(3)
C10 0.048(3) 0.044(3) 0.054(3) 0.008(2) 0.014(3) 0.011(2)
C11 0.040(3) 0.037(3) 0.061(3) 0.010(3) 0.021(3) 0.007(2)
C12 0.051(3) 0.039(3) 0.054(3) 0.004(2) 0.015(3) 0.003(2)
C13 0.039(3) 0.048(3) 0.065(4) 0.009(3) 0.010(3) 0.006(3)
C14 0.046(4) 0.050(3) 0.074(4) 0.009(3) 0.025(3) 0.004(3)
C15 0.055(4) 0.038(3) 0.049(3) 0.002(2) 0.018(3) 0.005(2)
C16 0.042(3) 0.032(3) 0.064(4) 0.004(3) 0.011(3) 0.002(2)
C17 0.144(6) 0.096(5) 0.069(4) 0.004(4) -0.040(4) 0.029(5)
C18 0.132(6) 0.088(5) 0.065(4) 0.008(3) 0.038(4) 0.013(4)
C19 0.106(5) 0.064(4) 0.122(5) 0.027(4) 0.041(4) 0.033(4)
C20 0.067(5) 0.092(6) 0.182(7) -0.028(5) 0.013(5) -0.004(4)
C21 0.089(6) 0.171(9) 0.177(8) 0.001(7) 0.069(5) -0.030(6)

loop_
_atom_type_symbol
_atom_type_description
_atom_type_scat_dispersion_real
_atom_type_scat_dispersion_imag
_atom_type_scat_source
C C 0.0033 0.0016 'International Tables Vol C Tables 4.2.6.8 and 6.1.1.4'
H H 0.0000 0.0000 'International Tables Vol C Tables 4.2.6.8 and 6.1.1.4'
N N 0.0061 0.0033 'International Tables Vol C Tables 4.2.6.8 and 6.1.1.4'
O O 0.0106 0.0060 'International Tables Vol C Tables 4.2.6.8 and 6.1.1.4'
Cl Cl 0.1484 0.1585 'International Tables Vol C Tables 4.2.6.8 and 6.1.1.4'
Zn Zn 0.2839 1.4301 'International Tables Vol C Tables 4.2.6.8 and 6.1.1.4'

loop_
_geom_angle_atom_site_label_1
_geom_angle_atom_site_label_2
_geom_angle_atom_site_label_3
_geom_angle
O1 Zn C20 127.3(2)
O1 Zn N1 94.01(13)
C20 Zn N1 121.5(2)
O1 Zn N2 103.80(16)
C20 Zn N2 116.5(3)
N1 Zn N2 83.88(15)
C16 O1 Zn 125.1(3)
C1 O2 C19 118.8(4)
C8 N1 C7 113.1(3)
C8 N1 C10 112.1(3)
C7 N1 C10 110.4(3)
C8 N1 Zn 106.3(3)
C7 N1 Zn 107.0(3)
C10 N1 Zn 107.6(3)
C18 N2 C9 110.5(4)
C18 N2 C17 108.9(5)
C9 N2 C17 110.2(4)
C18 N2 Zn 113.0(3)
C9 N2 Zn 103.7(3)
C17 N2 Zn 110.4(3)
O2 C1 C2 123.8(5)
O2 C1 C6 115.6(5)
C2 C1 C6 120.6(5)
C3 C2 C1 119.4(5)
C3 C2 H2 120.3
C1 C2 H2 120.3
C4 C3 C2 121.5(6)
C4 C3 H3 119.3
C2 C3 H3 119.3
C3 C4 C5 118.8(6)
C3 C4 H4 120.6
C5 C4 H4 120.6
C4 C5 C6 121.9(5)
C4 C5 H5 119.0
C6 C5 H5 119.0
C1 C6 C5 117.7(5)
C1 C6 C7 122.0(5)
C5 C6 C7 120.2(5)
N1 C7 C6 117.0(4)
N1 C7 H7A 108.1
C6 C7 H7A 108.1
N1 C7 H7B 108.1
C6 C7 H7B 108.1
H7A C7 H7B 107.3
N1 C8 C9 111.0(4)
N1 C8 H8A 109.4
C9 C8 H8A 109.4
N1 C8 H8B 109.4
C9 C8 H8B 109.4
H8A C8 H8B 108.0
N2 C9 C8 111.0(4)
N2 C9 H9A 109.4
C8 C9 H9A 109.4
N2 C9 H9B 109.4
C8 C9 H9B 109.4
H9A C9 H9B 108.0
N1 C10 C11 115.1(4)
N1 C10 H10A 108.5
C11 C10 H10A 108.5
N1 C10 H10B 108.5
C11 C10 H10B 108.5
H10A C10 H10B 107.5
C12 C11 C16 120.5(4)
C12 C11 C10 119.5(4)
C16 C11 C10 120.0(4)
C13 C12 C11 121.3(5)
C13 C12 H12 119.4
C11 C12 H12 119.4
C14 C13 C12 120.4(5)
C14 C13 Cl1 119.4(4)
C12 C13 Cl1 120.1(4)
C13 C14 C15 119.6(5)
C13 C14 H14 120.2
C15 C14 H14 120.2
C14 C15 C16 123.1(5)
C14 C15 Cl2 119.6(4)
C16 C15 Cl2 117.4(4)
O1 C16 C11 123.6(5)
O1 C16 C15 121.2(5)
C11 C16 C15 115.2(4)
N2 C17 H17A 109.5
N2 C17 H17B 109.5
H17A C17 H17B 109.5
N2 C17 H17C 109.5
H17A C17 H17C 109.5
H17B C17 H17C 109.5
N2 C18 H18A 109.5
N2 C18 H18B 109.5
H18A C18 H18B 109.5
N2 C18 H18C 109.5
H18A C18 H18C 109.5
H18B C18 H18C 109.5
O2 C19 H19A 109.5
O2 C19 H19B 109.5
H19A C19 H19B 109.5
O2 C19 H19C 109.5
H19A C19 H19C 109.5
H19B C19 H19C 109.5
C21 C20 Zn 119.9(5)
C21 C20 H20A 107.4
Zn C20 H20A 107.4
C21 C20 H20B 107.4
Zn C20 H20B 107.4
H20A C20 H20B 106.9
C20 C21 H21A 109.5
C20 C21 H21B 109.5
H21A C21 H21B 109.5
C20 C21 H21C 109.5
H21A C21 H21C 109.5
H21B C21 H21C 109.5

loop_
_geom_bond_atom_site_label_1
_geom_bond_atom_site_label_2
_geom_bond_distance
Zn O1 1.936(3)
Zn C20 1.950(6)
Zn N1 2.156(3)
Zn N2 2.170(4)
Cl1 C13 1.743(5)
Cl2 C15 1.737(5)
O1 C16 1.295(5)
O2 C1 1.364(5)
O2 C19 1.425(5)
N1 C8 1.473(5)
N1 C7 1.481(5)
N1 C10 1.486(5)
N2 C18 1.466(6)
N2 C9 1.482(5)
N2 C17 1.487(6)
C1 C2 1.384(6)
C1 C6 1.388(6)
C2 C3 1.370(7)
C2 H2 0.9300
C3 C4 1.363(7)
C3 H3 0.9300
C4 C5 1.373(7)
C4 H4 0.9300
C5 C6 1.388(6)
C5 H5 0.9300
C6 C7 1.513(6)
C7 H7A 0.9700
C7 H7B 0.9700
C8 C9 1.514(5)
C8 H8A 0.9700
C8 H8B 0.9700
C9 H9A 0.9700
C9 H9B 0.9700
C10 C11 1.497(5)
C10 H10A 0.9700
C10 H10B 0.9700
C11 C12 1.393(6)
C11 C16 1.415(6)
C12 C13 1.364(6)
C12 H12 0.9300
C13 C14 1.360(6)
C14 C15 1.373(6)
C14 H14 0.9300
C15 C16 1.419(6)
C17 H17A 0.9600
C17 H17B 0.9600
C17 H17C 0.9600
C18 H18A 0.9600
C18 H18B 0.9600
C18 H18C 0.9600
C19 H19A 0.9600
C19 H19B 0.9600
C19 H19C 0.9600
C20 C21 1.420(8)
C20 H20A 0.9700
C20 H20B 0.9700
C21 H21A 0.9600
C21 H21B 0.9600
C21 H21C 0.9600

loop_
_geom_torsion_atom_site_label_1
_geom_torsion_atom_site_label_2
_geom_torsion_atom_site_label_3
_geom_torsion_atom_site_label_4
_geom_torsion
C20 Zn O1 C16 -154.9(4)
N1 Zn O1 C16 -19.4(4)
N2 Zn O1 C16 65.2(4)
O1 Zn N1 C8 93.9(3)
C20 Zn N1 C8 -127.0(3)
N2 Zn N1 C8 -9.5(3)
O1 Zn N1 C7 -145.0(3)
C20 Zn N1 C7 -5.9(4)
N2 Zn N1 C7 111.6(3)
O1 Zn N1 C10 -26.3(3)
C20 Zn N1 C10 112.8(4)
N2 Zn N1 C10 -129.8(3)
O1 Zn N2 C18 8.7(4)
C20 Zn N2 C18 -136.4(4)
N1 Zn N2 C18 101.3(3)
O1 Zn N2 C9 -111.0(3)
C20 Zn N2 C9 103.9(4)
N1 Zn N2 C9 -18.4(3)
O1 Zn N2 C17 130.9(4)
C20 Zn N2 C17 -14.1(5)
N1 Zn N2 C17 -136.4(4)
C19 O2 C1 C2 -2.9(8)
C19 O2 C1 C6 176.5(4)
O2 C1 C2 C3 178.0(5)
C6 C1 C2 C3 -1.3(8)
C1 C2 C3 C4 -0.4(10)
C2 C3 C4 C5 1.0(10)
C3 C4 C5 C6 0.2(9)
O2 C1 C6 C5 -177.0(4)
C2 C1 C6 C5 2.4(7)
O2 C1 C6 C7 1.5(7)
C2 C1 C6 C7 -179.1(5)
C4 C5 C6 C1 -1.9(8)
C4 C5 C6 C7 179.6(5)
C8 N1 C7 C6 -62.2(5)
C10 N1 C7 C6 64.3(5)
Zn N1 C7 C6 -178.9(3)
C1 C6 C7 N1 92.1(5)
C5 C6 C7 N1 -89.5(6)
C7 N1 C8 C9 -80.7(4)
C10 N1 C8 C9 153.7(4)
Zn N1 C8 C9 36.4(4)
C18 N2 C9 C8 -77.5(5)
C17 N2 C9 C8 162.1(4)
Zn N2 C9 C8 43.9(5)
N1 C8 C9 N2 -57.1(5)
C8 N1 C10 C11 -55.0(5)
C7 N1 C10 C11 177.9(4)
Zn N1 C10 C11 61.4(4)
N1 C10 C11 C12 125.0(4)
N1 C10 C11 C16 -55.3(6)
C16 C11 C12 C13 -0.3(7)
C10 C11 C12 C13 179.4(4)
C11 C12 C13 C14 0.7(7)
C11 C12 C13 Cl1 177.2(3)
C12 C13 C14 C15 -0.1(7)
Cl1 C13 C14 C15 -176.6(3)
C13 C14 C15 C16 -0.9(7)
C13 C14 C15 Cl2 177.5(4)
Zn O1 C16 C11 36.6(6)
Zn O1 C16 C15 -144.0(3)
C12 C11 C16 O1 178.9(4)
C10 C11 C16 O1 -0.8(7)
C12 C11 C16 C15 -0.6(6)
C10 C11 C16 C15 179.7(4)
C14 C15 C16 O1 -178.3(4)
Cl2 C15 C16 O1 3.3(6)
C14 C15 C16 C11 1.2(7)
Cl2 C15 C16 C11 -177.2(3)
O1 Zn C20 C21 27.7(8)
N1 Zn C20 C21 -97.0(6)
N2 Zn C20 C21 163.4(6)
